data_7063706
loop_
_publ_author_name
'Rajput, Sagrika'
'M. T., Nithya'
'Dhala, Sasmita'
'Venkatasubbaiah, Krishnan'
'Nembenna, Sharanappa'

_publ_section_title
;
 Exploring tetra-coordinate bis-guanidinate-supported boron complexes:
 synthesis, characterization, and photophysical properties
;
_journal_issue 16
_journal_name_full 'New Journal of Chemistry'
_journal_page_first 6731
_journal_page_last 6740
_journal_paper_doi 10.1039/D5NJ00446B
_journal_volume 49
_journal_year 2025
_chemical_formula_moiety 'C44 H58 B N5 O2'
_chemical_formula_sum 'C44 H58 B N5 O2'
_chemical_formula_weight 699.76
_space_group_crystal_system orthorhombic
_space_group_IT_number 61
_space_group_name_Hall '-P 2ac 2ab'
_space_group_name_H-M_alt 'P b c a'
_atom_sites_solution_hydrogens geom
_atom_sites_solution_primary iterative
_audit_creation_date 2024-08-05
_audit_creation_method
;
Olex2 1.5-ac5-021
(compiled 2022.02.15 svn.rf212a0ae for Rigaku Oxford Diffraction, GUI svn.r6439)
;
_audit_update_record
;
2024-10-03 deposited with the CCDC.	2025-03-18 downloaded from the CCDC.
;
_cell_angle_alpha 90
_cell_angle_beta 90
_cell_angle_gamma 90
_cell_formula_units_Z 8
_cell_length_a 15.6239(2)
_cell_length_b 17.4050(3)
_cell_length_c 29.4625(4)
_cell_measurement_reflns_used 14064
_cell_measurement_temperature 99.99(13)
_cell_measurement_theta_max 74.7890
_cell_measurement_theta_min 4.0660
_cell_volume 8011.9(2)
_computing_cell_refinement 'CrysAlisPro 1.171.42.89a (Rigaku OD, 2023)'
_computing_data_collection 'CrysAlisPro 1.171.42.89a (Rigaku OD, 2023)'
_computing_data_reduction 'CrysAlisPro 1.171.42.89a (Rigaku OD, 2023)'
_computing_molecular_graphics 'Olex2 1.5-ac5-021 (Dolomanov et al., 2009)'
_computing_publication_material 'Olex2 1.5-ac5-021 (Dolomanov et al., 2009)'
_computing_structure_refinement 'SHELXL 2014/7 (Sheldrick, 2015)'
_computing_structure_solution 'olex2.solve 1.5-ac5-021 (Bourhis et al., 2015)'
_diffrn_ambient_environment N~2~
_diffrn_ambient_temperature 99.99(13)
_diffrn_detector 'Hybrid Pixel Array Detector'
_diffrn_detector_area_resol_mean 5.8140
_diffrn_detector_type 'Pilatus 200K'
_diffrn_measured_fraction_theta_full 0.997
_diffrn_measured_fraction_theta_max 0.974
_diffrn_measurement_details
;
List of Runs (angles in degrees, time in seconds):

  # Type    Start    End  Width  t~exp~   \w     \q     \k     \f   Frames
#--------------------------------------------------------------------------
  1  \w    -66.00 -29.00   0.50    3.47    --  -38.50 109.00 -63.00   74
  2  \w     42.00  68.00   0.50    3.47    --   49.06-109.00-159.00   52
  3  \w     60.00 105.00   0.50   14.58    --  102.00-109.00-159.00   90
  4  \w    117.00 157.00   0.50   14.58    --  102.00 109.00 -63.00   80
  5  \w    -34.00  23.00   0.50    3.47    --  -38.50  38.00-150.00  114
  6  \w   -105.00 -35.00   0.50    3.47    --  -38.50 -38.00  30.00  140
  7  \w    -99.00 -28.00   0.50    3.47    --  -38.50 -57.00 120.00  142
  8  \w     40.00  65.00   0.50    3.47    --   49.06  57.00 -60.00   50
  9  \w     89.00 115.00   0.50   14.58    --  102.00  61.00-150.00   52
 10  \w     99.00 167.00   0.50   14.58    --  102.00  45.00 120.00  136
 11  \w    119.00 163.00   0.50   14.58    --  102.00  61.00-150.00   88
 12  \w     40.00 111.00   0.50   14.58    --  102.00-125.00 120.00  142
 13  \w    114.00 162.00   0.50   14.58    --  102.00 125.00 -30.00   96
 14  \w    115.00 157.00   0.50   14.58    --  102.00  77.00-180.00   84
 15  \w     56.00  83.00   0.50   14.58    --  102.00 -30.00-150.00   54
 16  \w     39.00  64.00   0.50   14.58    --  102.00 -45.00 -30.00   50
;
_diffrn_measurement_device 'four-circle diffractometer'
_diffrn_measurement_device_type 'SuperNova, Dual, Cu at home/near, Pilatus 200K'
_diffrn_measurement_method '\w scans'
_diffrn_orient_matrix_type 'CrysAlisPro convention (1999,Acta A55,543-557)'
_diffrn_orient_matrix_UB_11 0.0203841000
_diffrn_orient_matrix_UB_12 0.0806874000
_diffrn_orient_matrix_UB_13 -0.0186024000
_diffrn_orient_matrix_UB_21 0.0143458000
_diffrn_orient_matrix_UB_22 -0.0343204000
_diffrn_orient_matrix_UB_23 -0.0475843000
_diffrn_orient_matrix_UB_31 -0.0953993000
_diffrn_orient_matrix_UB_32 0.0120182000
_diffrn_orient_matrix_UB_33 -0.0111572000
_diffrn_radiation_monochromator mirror
_diffrn_radiation_probe x-ray
_diffrn_radiation_type 'Cu K\a'
_diffrn_radiation_wavelength 1.54184
_diffrn_reflns_av_R_equivalents 0.0416
_diffrn_reflns_av_unetI/netI 0.0332
_diffrn_reflns_Laue_measured_fraction_full 0.997
_diffrn_reflns_Laue_measured_fraction_max 0.974
_diffrn_reflns_limit_h_max 16
_diffrn_reflns_limit_h_min -19
_diffrn_reflns_limit_k_max 21
_diffrn_reflns_limit_k_min -21
_diffrn_reflns_limit_l_max 34
_diffrn_reflns_limit_l_min -36
_diffrn_reflns_number 35328
_diffrn_reflns_point_group_measured_fraction_full 0.997
_diffrn_reflns_point_group_measured_fraction_max 0.974
_diffrn_reflns_theta_full 67.684
_diffrn_reflns_theta_max 75.373
_diffrn_reflns_theta_min 4.088
_diffrn_source 'micro-focus sealed X-ray tube'
_diffrn_source_type 'SuperNova (Cu) X-ray Source'
_exptl_absorpt_coefficient_mu 0.550
_exptl_absorpt_correction_T_max 1.00000
_exptl_absorpt_correction_T_min 0.71655
_exptl_absorpt_correction_type multi-scan
_exptl_absorpt_process_details
;
CrysAlisPro 1.171.42.89a (Rigaku Oxford Diffraction, 2023)
Empirical absorption correction using spherical harmonics,
implemented in SCALE3 ABSPACK scaling algorithm.
;
_exptl_crystal_colour 'metallic light colourless'
_exptl_crystal_colour_lustre metallic
_exptl_crystal_colour_modifier light
_exptl_crystal_colour_primary colourless
_exptl_crystal_density_diffrn 1.160
_exptl_crystal_description block
_exptl_crystal_F_000 3024
_exptl_crystal_size_max 0.2
_exptl_crystal_size_mid 0.18
_exptl_crystal_size_min 0.17
_refine_diff_density_max 0.308
_refine_diff_density_min -0.284
_refine_diff_density_rms 0.041
_refine_ls_extinction_coef 0.000087(19)
_refine_ls_extinction_expression Fc^*^=kFc[1+0.001xFc^2^\l^3^/sin(2\q)]^-1/4^
_refine_ls_extinction_method 'SHELXL-2014/7 (Sheldrick 2014'
_refine_ls_goodness_of_fit_ref 1.032
_refine_ls_hydrogen_treatment constr
_refine_ls_matrix_type full
_refine_ls_number_parameters 486
_refine_ls_number_reflns 8077
_refine_ls_number_restraints 0
_refine_ls_restrained_S_all 1.032
_refine_ls_R_factor_all 0.0597
_refine_ls_R_factor_gt 0.0495
_refine_ls_shift/su_max 0.001
_refine_ls_shift/su_mean 0.000
_refine_ls_structure_factor_coef Fsqd
_refine_ls_weighting_details 'w=1/[\s^2^(Fo^2^)+(0.0510P)^2^+4.2688P] where P=(Fo^2^+2Fc^2^)/3'
_refine_ls_weighting_scheme calc
_refine_ls_wR_factor_gt 0.1183
_refine_ls_wR_factor_ref 0.1243
_reflns_Friedel_coverage 0.000
_reflns_number_gt 6771
_reflns_number_total 8077
_reflns_threshold_expression 'I > 2\s(I)'
_cod_data_source_file d5nj00446b2.cif
_cod_data_source_block sn-sr-mesbpin_auto
_cod_depositor_comments 'Adding full bibliography for 7063704--7063710.cif.'
_cod_database_code 7063706
_shelx_shelxl_version_number 2014/7
_chemical_oxdiff_formula 'C H N B O'
_shelx_space_group_comment
;
The symmetry employed for this shelxl refinement is uniquely defined
by the following loop, which should always be used as a source of
symmetry information in preference to the above space-group names.
They are only intended as comments.
;
_shelx_estimated_absorpt_t_max 0.912
_shelx_estimated_absorpt_t_min 0.898
_olex2_refinement_description
;
1.a Aromatic/amide H refined with riding coordinates:
 N4(H4), N5(H5), C48(H48), C38(H38), C46(H46), C11(H11), C36(H36), C9(H9),
 C20(H20), C18(H18)
1.b Idealised Me refined as rotating group:
 C31(H31A,H31B,H31C), C30(H30A,H30B,H30C), C23(H23A,H23B,H23C), C41(H41A,H41B,
 H41C), C14(H14A,H14B,H14C), C50(H50A,H50B,H50C), C51(H51A,H51B,H51C), C13(H13A,
 H13B,H13C), C42(H42A,H42B,H42C), C22(H22A,H22B,H22C), C40(H40A,H40B,H40C),
 C15(H15A,H15B,H15C), C52(H52A,H52B,H52C), C24(H24A,H24B,H24C), C32(H32A,H32B,
 H32C), C29(H29A,H29B,H29C)
;
_olex2_submission_special_instructions 'No special instructions were received'
_oxdiff_exptl_absorpt_empirical_details
;
Empirical correction (ABSPACK) includes:
- Absorption correction using spherical harmonics
- Frame scaling
;
_oxdiff_exptl_absorpt_empirical_full_max 1.536
_oxdiff_exptl_absorpt_empirical_full_min 0.570

loop_
_space_group_symop_operation_xyz
'x, y, z'
'-x+1/2, -y, z+1/2'
'x+1/2, -y+1/2, -z'
'-x, y+1/2, -z+1/2'
'-x, -y, -z'
'x-1/2, y, -z-1/2'
'-x-1/2, y-1/2, z'
'x, -y-1/2, z-1/2'

loop_
_atom_site_label
_atom_site_type_symbol
_atom_site_fract_x
_atom_site_fract_y
_atom_site_fract_z
_atom_site_U_iso_or_equiv
_atom_site_adp_type
_atom_site_occupancy
_atom_site_site_symmetry_order
_atom_site_calc_flag
_atom_site_refinement_flags_posn
_atom_site_refinement_flags_adp
_atom_site_refinement_flags_occupancy
_atom_site_disorder_assembly
_atom_site_disorder_group
O2 O 0.81550(7) 0.16632(6) 0.44311(3) 0.0274(2) Uani 1 1 d . . . . .
C27 C 0.83065(10) 0.10779(11) 0.47648(5) 0.0331(4) Uani 1 1 d . . . . .
C31 C 0.76248(13) 0.11592(14) 0.51342(6) 0.0483(5) Uani 1 1 d . . . . .
H31A H 0.7055 0.1124 0.4997 0.058 Uiso 1 1 calc R U . . .
H31B H 0.7688 0.1658 0.5284 0.058 Uiso 1 1 calc R U . . .
H31C H 0.7695 0.0748 0.5358 0.058 Uiso 1 1 calc R U . . .
C30 C 0.91767(11) 0.12372(12) 0.49808(6) 0.0386(4) Uani 1 1 d . . . . .
H30A H 0.9627 0.1173 0.4753 0.046 Uiso 1 1 calc R U . . .
H30B H 0.9273 0.0876 0.5231 0.046 Uiso 1 1 calc R U . . .
H30C H 0.9189 0.1764 0.5098 0.046 Uiso 1 1 calc R U . . .
N4 N 0.66259(8) 0.20832(8) 0.30730(4) 0.0248(3) Uani 1 1 d . . . . .
H4 H 0.6133 0.1918 0.3180 0.030 Uiso 1 1 calc R U . . .
N3 N 0.80740(8) 0.20331(7) 0.30524(4) 0.0236(3) Uani 1 1 d . . . . .
C1 C 0.73647(9) 0.18955(8) 0.32907(4) 0.0213(3) Uani 1 1 d . . . . .
N2 N 0.89350(8) 0.16989(7) 0.36818(4) 0.0208(2) Uani 1 1 d . . . . .
C34 C 0.94221(9) 0.23079(9) 0.25177(5) 0.0226(3) Uani 1 1 d . . . . .
C44 C 0.66439(9) 0.25494(10) 0.26700(5) 0.0260(3) Uani 1 1 d . . . . .
N1 N 0.73463(7) 0.15924(7) 0.37075(4) 0.0203(2) Uani 1 1 d . . . . .
N5 N 0.95187(8) 0.20684(8) 0.29829(4) 0.0248(3) Uani 1 1 d . . . . .
H5 H 1.0037 0.2015 0.3096 0.030 Uiso 1 1 calc R U . . .
C49 C 0.67673(10) 0.22039(10) 0.22447(5) 0.0302(3) Uani 1 1 d . . . . .
C48 C 0.67721(10) 0.26720(11) 0.18619(5) 0.0351(4) Uani 1 1 d . . . . .
H48 H 0.6845 0.2444 0.1572 0.042 Uiso 1 1 calc R U . . .
C45 C 0.65620(10) 0.33411(10) 0.27133(5) 0.0310(3) Uani 1 1 d . . . . .
C7 C 0.65377(9) 0.13671(9) 0.39013(5) 0.0234(3) Uani 1 1 d . . . . .
C38 C 0.93776(9) 0.20094(9) 0.17233(5) 0.0254(3) Uani 1 1 d . . . . .
H38 H 0.9413 0.1643 0.1485 0.030 Uiso 1 1 calc R U . . .
C46 C 0.65738(12) 0.37852(11) 0.23203(6) 0.0405(4) Uani 1 1 d . . . . .
H46 H 0.6512 0.4327 0.2345 0.049 Uiso 1 1 calc R U . . .
C12 C 0.61372(10) 0.18230(10) 0.42293(5) 0.0304(3) Uani 1 1 d . . . . .
C16 C 0.97859(9) 0.16818(8) 0.38668(5) 0.0209(3) Uani 1 1 d . . . . .
C11 C 0.54060(12) 0.15247(13) 0.44415(6) 0.0467(5) Uani 1 1 d . . . . .
H11 H 0.5136 0.1821 0.4671 0.056 Uiso 1 1 calc R U . . .
C36 C 0.91909(11) 0.33019(9) 0.19708(5) 0.0309(3) Uani 1 1 d . . . . .
H36 H 0.9089 0.3828 0.1903 0.037 Uiso 1 1 calc R U . . .
C9 C 0.54502(12) 0.04031(12) 0.39893(8) 0.0488(5) Uani 1 1 d . . . . .
H9 H 0.5206 -0.0073 0.3899 0.059 Uiso 1 1 calc R U . . .
C19 C 1.14151(10) 0.16674(10) 0.42597(5) 0.0301(3) Uani 1 1 d . . . . .
C37 C 0.92425(9) 0.27767(9) 0.16169(5) 0.0263(3) Uani 1 1 d . . . . .
C23 C 1.00399(11) 0.03546(9) 0.35296(6) 0.0313(3) Uani 1 1 d . . . . .
H23A H 0.9414 0.0322 0.3525 0.047 Uiso 1 1 calc R U . . .
H23B H 1.0276 -0.0116 0.3662 0.047 Uiso 1 1 calc R U . . .
H23C H 1.0253 0.0415 0.3219 0.047 Uiso 1 1 calc R U . . .
C47 C 0.66744(12) 0.34583(12) 0.18920(6) 0.0407(4) Uani 1 1 d . . . . .
C20 C 1.11157(10) 0.10426(9) 0.40137(5) 0.0288(3) Uani 1 1 d . . . . .
H20 H 1.1473 0.0604 0.3983 0.035 Uiso 1 1 calc R U . . .
C10 C 0.50616(11) 0.08182(14) 0.43311(8) 0.0548(6) Uani 1 1 d . . . . .
C41 C 0.95686(13) 0.09205(10) 0.22762(6) 0.0375(4) Uani 1 1 d . . . . .
H41A H 1.0128 0.0834 0.2417 0.056 Uiso 1 1 calc R U . . .
H41B H 0.9531 0.0625 0.1994 0.056 Uiso 1 1 calc R U . . .
H41C H 0.9116 0.0755 0.2484 0.056 Uiso 1 1 calc R U . . .
C8 C 0.61885(10) 0.06584(10) 0.37726(6) 0.0330(4) Uani 1 1 d . . . . .
C35 C 0.92841(10) 0.30804(9) 0.24210(5) 0.0285(3) Uani 1 1 d . . . . .
C14 C 0.64705(13) 0.26038(10) 0.43495(6) 0.0387(4) Uani 1 1 d . . . . .
H14A H 0.7070 0.2563 0.4444 0.058 Uiso 1 1 calc R U . . .
H14B H 0.6131 0.2817 0.4599 0.058 Uiso 1 1 calc R U . . .
H14C H 0.6429 0.2942 0.4085 0.058 Uiso 1 1 calc R U . . .
C50 C 0.64846(12) 0.37126(11) 0.31742(6) 0.0380(4) Uani 1 1 d . . . . .
H50A H 0.5960 0.3534 0.3323 0.057 Uiso 1 1 calc R U . . .
H50B H 0.6462 0.4272 0.3139 0.057 Uiso 1 1 calc R U . . .
H50C H 0.6981 0.3573 0.3360 0.057 Uiso 1 1 calc R U . . .
C51 C 0.69342(12) 0.13573(11) 0.22007(6) 0.0385(4) Uani 1 1 d . . . . .
H51A H 0.7507 0.1240 0.2317 0.058 Uiso 1 1 calc R U . . .
H51B H 0.6899 0.1208 0.1881 0.058 Uiso 1 1 calc R U . . .
H51C H 0.6506 0.1072 0.2376 0.058 Uiso 1 1 calc R U . . .
C21 C 1.03105(10) 0.10359(9) 0.38100(5) 0.0247(3) Uani 1 1 d . . . . .
C13 C 0.66147(13) 0.01691(10) 0.34197(7) 0.0449(5) Uani 1 1 d . . . . .
H13A H 0.6521 0.0395 0.3119 0.067 Uiso 1 1 calc R U . . .
H13B H 0.6371 -0.0349 0.3428 0.067 Uiso 1 1 calc R U . . .
H13C H 0.7230 0.0143 0.3482 0.067 Uiso 1 1 calc R U . . .
C42 C 0.91466(12) 0.30396(10) 0.11321(5) 0.0349(4) Uani 1 1 d . . . . .
H42A H 0.9148 0.2592 0.0930 0.042 Uiso 1 1 calc R U . . .
H42B H 0.9624 0.3379 0.1053 0.042 Uiso 1 1 calc R U . . .
H42C H 0.8605 0.3318 0.1098 0.042 Uiso 1 1 calc R U . . .
C17 C 1.00714(10) 0.23247(9) 0.41134(5) 0.0245(3) Uani 1 1 d . . . . .
C22 C 0.95084(11) 0.30201(9) 0.41677(6) 0.0318(4) Uani 1 1 d . . . . .
H22A H 0.9365 0.3227 0.3868 0.048 Uiso 1 1 calc R U . . .
H22B H 0.9812 0.3412 0.4344 0.048 Uiso 1 1 calc R U . . .
H22C H 0.8981 0.2874 0.4326 0.048 Uiso 1 1 calc R U . . .
C18 C 1.08828(10) 0.23041(9) 0.43061(5) 0.0286(3) Uani 1 1 d . . . . .
H18 H 1.1079 0.2736 0.4474 0.034 Uiso 1 1 calc R U . . .
C40 C 0.92028(14) 0.36601(10) 0.27955(6) 0.0432(5) Uani 1 1 d . . . . .
H40A H 0.8677 0.3562 0.2967 0.065 Uiso 1 1 calc R U . . .
H40B H 0.9182 0.4178 0.2665 0.065 Uiso 1 1 calc R U . . .
H40C H 0.9697 0.3619 0.2999 0.065 Uiso 1 1 calc R U . . .
C15 C 0.42828(14) 0.0504(2) 0.45744(10) 0.0929(12) Uani 1 1 d . . . . .
H15A H 0.4433 0.0021 0.4726 0.139 Uiso 1 1 calc R U . . .
H15B H 0.3825 0.0410 0.4354 0.139 Uiso 1 1 calc R U . . .
H15C H 0.4087 0.0878 0.4801 0.139 Uiso 1 1 calc R U . . .
C52 C 0.66847(16) 0.39544(14) 0.14703(7) 0.0596(6) Uani 1 1 d . . . . .
H52A H 0.6902 0.3654 0.1214 0.089 Uiso 1 1 calc R U . . .
H52B H 0.7056 0.4400 0.1521 0.089 Uiso 1 1 calc R U . . .
H52C H 0.6102 0.4130 0.1403 0.089 Uiso 1 1 calc R U . . .
C24 C 1.23064(11) 0.16633(12) 0.44545(7) 0.0441(5) Uani 1 1 d . . . . .
H24A H 1.2535 0.1139 0.4447 0.066 Uiso 1 1 calc R U . . .
H24B H 1.2289 0.1846 0.4769 0.066 Uiso 1 1 calc R U . . .
H24C H 1.2675 0.2002 0.4274 0.066 Uiso 1 1 calc R U . . .
O1 O 0.82769(7) 0.05367(6) 0.40234(4) 0.0277(2) Uani 1 1 d . . . . .
C32 C 0.90072(12) -0.02349(11) 0.45728(7) 0.0430(4) Uani 1 1 d . . . . .
H32A H 0.9542 0.0034 0.4503 0.065 Uiso 1 1 calc R U . . .
H32B H 0.8954 -0.0687 0.4377 0.065 Uiso 1 1 calc R U . . .
H32C H 0.9010 -0.0398 0.4891 0.065 Uiso 1 1 calc R U . . .
C29 C 0.74290(12) -0.01515(13) 0.45680(7) 0.0495(5) Uani 1 1 d . . . . .
H29A H 0.7402 -0.0581 0.4353 0.059 Uiso 1 1 calc R U . . .
H29B H 0.6936 0.0187 0.4521 0.059 Uiso 1 1 calc R U . . .
H29C H 0.7420 -0.0351 0.4879 0.059 Uiso 1 1 calc R U . . .
B1 B 0.81787(11) 0.13568(10) 0.39773(5) 0.0228(3) Uani 1 1 d . . . . .
C26 C 0.82548(10) 0.03010(10) 0.44908(6) 0.0332(4) Uani 1 1 d . . . . .
C39 C 0.94625(9) 0.17614(9) 0.21730(5) 0.0240(3) Uani 1 1 d . . . . .
C2 C 0.88306(9) 0.19233(8) 0.32516(5) 0.0212(3) Uani 1 1 d . . . . .

loop_
_atom_site_aniso_label
_atom_site_aniso_U_11
_atom_site_aniso_U_22
_atom_site_aniso_U_33
_atom_site_aniso_U_23
_atom_site_aniso_U_13
_atom_site_aniso_U_12
O2 0.0285(6) 0.0349(6) 0.0189(5) 0.0006(4) 0.0004(4) 0.0011(5)
C27 0.0284(8) 0.0489(10) 0.0220(7) 0.0087(7) 0.0016(6) 0.0048(7)
C31 0.0403(11) 0.0752(14) 0.0293(8) 0.0163(9) 0.0095(8) 0.0153(10)
C30 0.0361(10) 0.0552(11) 0.0245(8) 0.0010(7) -0.0038(7) 0.0061(8)
N4 0.0167(6) 0.0360(7) 0.0217(6) 0.0026(5) -0.0001(5) -0.0042(5)
N3 0.0186(6) 0.0338(7) 0.0183(5) 0.0002(5) 0.0001(5) -0.0021(5)
C1 0.0213(7) 0.0232(7) 0.0193(6) -0.0040(5) 0.0000(5) -0.0027(5)
N2 0.0192(6) 0.0246(6) 0.0185(5) -0.0010(4) -0.0007(4) -0.0013(5)
C34 0.0169(7) 0.0337(8) 0.0173(6) 0.0004(6) 0.0019(5) -0.0033(6)
C44 0.0159(7) 0.0395(9) 0.0226(7) 0.0028(6) -0.0020(5) -0.0008(6)
N1 0.0193(6) 0.0231(6) 0.0185(5) -0.0009(4) 0.0020(4) -0.0022(5)
N5 0.0173(6) 0.0388(7) 0.0184(6) 0.0012(5) 0.0003(5) -0.0010(5)
C49 0.0197(7) 0.0455(9) 0.0255(7) -0.0006(7) -0.0038(6) -0.0031(6)
C48 0.0273(8) 0.0555(11) 0.0224(7) 0.0021(7) -0.0025(6) 0.0028(7)
C45 0.0239(8) 0.0407(9) 0.0285(8) 0.0031(7) 0.0007(6) 0.0069(7)
C7 0.0180(7) 0.0269(7) 0.0255(7) 0.0063(6) 0.0010(6) -0.0005(6)
C38 0.0229(7) 0.0324(8) 0.0208(7) -0.0039(6) 0.0015(6) -0.0003(6)
C46 0.0406(10) 0.0428(10) 0.0381(9) 0.0091(8) 0.0021(8) 0.0130(8)
C12 0.0273(8) 0.0391(9) 0.0247(7) 0.0097(6) 0.0053(6) 0.0110(7)
C16 0.0176(7) 0.0270(7) 0.0183(6) 0.0030(5) 0.0001(5) -0.0014(5)
C11 0.0283(9) 0.0766(15) 0.0352(9) 0.0275(9) 0.0112(7) 0.0216(9)
C36 0.0379(9) 0.0276(8) 0.0273(7) 0.0028(6) 0.0064(7) -0.0030(7)
C9 0.0275(9) 0.0502(11) 0.0688(13) 0.0345(10) -0.0166(9) -0.0156(8)
C19 0.0228(8) 0.0430(9) 0.0244(7) 0.0117(6) -0.0019(6) -0.0026(7)
C37 0.0217(7) 0.0348(8) 0.0223(7) 0.0011(6) 0.0021(6) -0.0023(6)
C23 0.0333(9) 0.0270(8) 0.0337(8) -0.0023(6) 0.0048(7) 0.0037(6)
C47 0.0358(10) 0.0571(12) 0.0290(8) 0.0119(8) -0.0008(7) 0.0098(8)
C20 0.0249(8) 0.0344(8) 0.0270(7) 0.0098(6) 0.0054(6) 0.0055(6)
C10 0.0192(9) 0.0796(16) 0.0654(13) 0.0506(12) 0.0003(9) -0.0003(9)
C41 0.0519(11) 0.0332(9) 0.0275(8) -0.0001(7) 0.0031(7) 0.0086(8)
C8 0.0252(8) 0.0303(8) 0.0433(9) 0.0105(7) -0.0106(7) -0.0054(6)
C35 0.0314(8) 0.0302(8) 0.0241(7) -0.0029(6) 0.0065(6) -0.0070(6)
C14 0.0543(11) 0.0359(9) 0.0259(8) -0.0020(7) 0.0058(8) 0.0160(8)
C50 0.0408(10) 0.0383(9) 0.0349(9) -0.0003(7) 0.0052(7) 0.0080(8)
C51 0.0448(10) 0.0438(10) 0.0269(8) -0.0053(7) -0.0045(7) -0.0090(8)
C21 0.0236(7) 0.0289(8) 0.0215(7) 0.0039(6) 0.0045(6) 0.0010(6)
C13 0.0541(12) 0.0271(9) 0.0534(11) -0.0078(8) -0.0183(9) -0.0051(8)
C42 0.0396(10) 0.0412(9) 0.0241(7) 0.0036(7) 0.0007(7) 0.0030(7)
C17 0.0263(8) 0.0272(8) 0.0202(7) 0.0019(5) -0.0014(6) -0.0029(6)
C22 0.0356(9) 0.0279(8) 0.0319(8) -0.0052(6) -0.0076(7) 0.0004(7)
C18 0.0287(8) 0.0335(8) 0.0236(7) 0.0030(6) -0.0046(6) -0.0074(6)
C40 0.0697(13) 0.0313(9) 0.0285(8) -0.0055(7) 0.0102(8) -0.0084(9)
C15 0.0234(10) 0.145(3) 0.110(2) 0.095(2) 0.0071(12) -0.0012(13)
C52 0.0736(15) 0.0671(15) 0.0383(10) 0.0202(10) 0.0026(10) 0.0172(12)
C24 0.0270(9) 0.0582(12) 0.0472(10) 0.0141(9) -0.0084(8) -0.0023(8)
O1 0.0283(6) 0.0267(5) 0.0280(5) 0.0050(4) 0.0024(4) 0.0005(4)
C32 0.0384(10) 0.0391(10) 0.0516(11) 0.0146(8) -0.0068(8) 0.0012(8)
C29 0.0370(10) 0.0615(13) 0.0500(11) 0.0291(10) -0.0029(9) -0.0136(9)
B1 0.0211(8) 0.0258(8) 0.0216(7) 0.0001(6) 0.0009(6) -0.0005(6)
C26 0.0270(8) 0.0387(9) 0.0338(8) 0.0134(7) 0.0007(6) -0.0014(7)
C39 0.0183(7) 0.0302(8) 0.0235(7) -0.0004(6) 0.0017(5) 0.0001(6)
C2 0.0213(7) 0.0235(7) 0.0188(6) -0.0025(5) 0.0010(5) -0.0015(5)

loop_
_atom_type_symbol
_atom_type_description
_atom_type_scat_dispersion_real
_atom_type_scat_dispersion_imag
_atom_type_scat_source
C C 0.0181 0.0091 'International Tables Vol C Tables 4.2.6.8 and 6.1.1.4'
H H 0.0000 0.0000 'International Tables Vol C Tables 4.2.6.8 and 6.1.1.4'
B B 0.0090 0.0039 'International Tables Vol C Tables 4.2.6.8 and 6.1.1.4'
N N 0.0311 0.0180 'International Tables Vol C Tables 4.2.6.8 and 6.1.1.4'
O O 0.0492 0.0322 'International Tables Vol C Tables 4.2.6.8 and 6.1.1.4'

loop_
_geom_angle_atom_site_label_1
_geom_angle_atom_site_label_2
_geom_angle_atom_site_label_3
_geom_angle
_geom_angle_site_symmetry_1
_geom_angle_site_symmetry_3
_geom_angle_publ_flag
C27 O2 B1 111.65(12) . . ?
O2 C27 C31 107.88(14) . . ?
O2 C27 C30 107.67(14) . . ?
O2 C27 C26 104.45(12) . . ?
C31 C27 C26 114.08(16) . . ?
C30 C27 C31 107.86(14) . . ?
C30 C27 C26 114.50(14) . . ?
C27 C31 H31A 109.5 . . ?
C27 C31 H31B 109.5 . . ?
C27 C31 H31C 109.5 . . ?
H31A C31 H31B 109.5 . . ?
H31A C31 H31C 109.5 . . ?
H31B C31 H31C 109.5 . . ?
C27 C30 H30A 109.5 . . ?
C27 C30 H30B 109.5 . . ?
C27 C30 H30C 109.5 . . ?
H30A C30 H30B 109.5 . . ?
H30A C30 H30C 109.5 . . ?
H30B C30 H30C 109.5 . . ?
C1 N4 H4 119.7 . . ?
C1 N4 C44 120.54(12) . . ?
C44 N4 H4 119.7 . . ?
C2 N3 C1 118.65(12) . . ?
N3 C1 N4 114.45(12) . . ?
N3 C1 N1 124.91(13) . . ?
N1 C1 N4 120.64(12) . . ?
C16 N2 B1 118.29(11) . . ?
C2 N2 C16 118.58(12) . . ?
C2 N2 B1 122.70(12) . . ?
C35 C34 N5 119.40(13) . . ?
C35 C34 C39 121.18(13) . . ?
C39 C34 N5 119.42(13) . . ?
C49 C44 N4 119.88(15) . . ?
C45 C44 N4 118.80(14) . . ?
C45 C44 C49 121.30(15) . . ?
C1 N1 C7 119.35(12) . . ?
C1 N1 B1 123.19(12) . . ?
C7 N1 B1 116.89(11) . . ?
C34 N5 H5 119.2 . . ?
C2 N5 C34 121.68(12) . . ?
C2 N5 H5 119.2 . . ?
C44 C49 C51 121.42(15) . . ?
C48 C49 C44 118.27(16) . . ?
C48 C49 C51 120.23(15) . . ?
C49 C48 H48 119.1 . . ?
C47 C48 C49 121.87(16) . . ?
C47 C48 H48 119.1 . . ?
C44 C45 C46 118.23(16) . . ?
C44 C45 C50 120.98(15) . . ?
C46 C45 C50 120.77(16) . . ?
C12 C7 N1 120.78(14) . . ?
C12 C7 C8 120.82(15) . . ?
C8 C7 N1 118.29(14) . . ?
C37 C38 H38 119.2 . . ?
C37 C38 C39 121.66(14) . . ?
C39 C38 H38 119.2 . . ?
C45 C46 H46 119.1 . . ?
C45 C46 C47 121.87(18) . . ?
C47 C46 H46 119.1 . . ?
C7 C12 C11 117.56(17) . . ?
C7 C12 C14 121.51(14) . . ?
C11 C12 C14 120.92(16) . . ?
C21 C16 N2 120.83(13) . . ?
C21 C16 C17 120.95(13) . . ?
C17 C16 N2 118.21(13) . . ?
C12 C11 H11 118.6 . . ?
C10 C11 C12 122.84(19) . . ?
C10 C11 H11 118.6 . . ?
C37 C36 H36 119.1 . . ?
C35 C36 H36 119.1 . . ?
C35 C36 C37 121.88(15) . . ?
C10 C9 H9 118.9 . . ?
C10 C9 C8 122.17(19) . . ?
C8 C9 H9 118.9 . . ?
C20 C19 C18 118.27(14) . . ?
C20 C19 C24 120.45(16) . . ?
C18 C19 C24 121.24(16) . . ?
C38 C37 C36 118.20(14) . . ?
C38 C37 C42 121.41(14) . . ?
C36 C37 C42 120.39(15) . . ?
H23A C23 H23B 109.5 . . ?
H23A C23 H23C 109.5 . . ?
H23B C23 H23C 109.5 . . ?
C21 C23 H23A 109.5 . . ?
C21 C23 H23B 109.5 . . ?
C21 C23 H23C 109.5 . . ?
C48 C47 C46 118.41(16) . . ?
C48 C47 C52 120.79(18) . . ?
C46 C47 C52 120.80(19) . . ?
C19 C20 H20 118.8 . . ?
C19 C20 C21 122.37(15) . . ?
C21 C20 H20 118.8 . . ?
C11 C10 C15 121.5(3) . . ?
C9 C10 C11 117.81(17) . . ?
C9 C10 C15 120.7(2) . . ?
H41A C41 H41B 109.5 . . ?
H41A C41 H41C 109.5 . . ?
H41B C41 H41C 109.5 . . ?
C39 C41 H41A 109.5 . . ?
C39 C41 H41B 109.5 . . ?
C39 C41 H41C 109.5 . . ?
C7 C8 C13 120.97(15) . . ?
C9 C8 C7 118.67(18) . . ?
C9 C8 C13 120.33(17) . . ?
C34 C35 C40 120.82(14) . . ?
C36 C35 C34 118.70(14) . . ?
C36 C35 C40 120.43(15) . . ?
C12 C14 H14A 109.5 . . ?
C12 C14 H14B 109.5 . . ?
C12 C14 H14C 109.5 . . ?
H14A C14 H14B 109.5 . . ?
H14A C14 H14C 109.5 . . ?
H14B C14 H14C 109.5 . . ?
C45 C50 H50A 109.5 . . ?
C45 C50 H50B 109.5 . . ?
C45 C50 H50C 109.5 . . ?
H50A C50 H50B 109.5 . . ?
H50A C50 H50C 109.5 . . ?
H50B C50 H50C 109.5 . . ?
C49 C51 H51A 109.5 . . ?
C49 C51 H51B 109.5 . . ?
C49 C51 H51C 109.5 . . ?
H51A C51 H51B 109.5 . . ?
H51A C51 H51C 109.5 . . ?
H51B C51 H51C 109.5 . . ?
C16 C21 C23 122.21(14) . . ?
C20 C21 C16 118.03(14) . . ?
C20 C21 C23 119.75(14) . . ?
C8 C13 H13A 109.5 . . ?
C8 C13 H13B 109.5 . . ?
C8 C13 H13C 109.5 . . ?
H13A C13 H13B 109.5 . . ?
H13A C13 H13C 109.5 . . ?
H13B C13 H13C 109.5 . . ?
C37 C42 H42A 109.5 . . ?
C37 C42 H42B 109.5 . . ?
C37 C42 H42C 109.5 . . ?
H42A C42 H42B 109.5 . . ?
H42A C42 H42C 109.5 . . ?
H42B C42 H42C 109.5 . . ?
C16 C17 C22 120.61(13) . . ?
C18 C17 C16 118.67(14) . . ?
C18 C17 C22 120.71(14) . . ?
C17 C22 H22A 109.5 . . ?
C17 C22 H22B 109.5 . . ?
C17 C22 H22C 109.5 . . ?
H22A C22 H22B 109.5 . . ?
H22A C22 H22C 109.5 . . ?
H22B C22 H22C 109.5 . . ?
C19 C18 H18 119.2 . . ?
C17 C18 C19 121.70(15) . . ?
C17 C18 H18 119.2 . . ?
C35 C40 H40A 109.5 . . ?
C35 C40 H40B 109.5 . . ?
C35 C40 H40C 109.5 . . ?
H40A C40 H40B 109.5 . . ?
H40A C40 H40C 109.5 . . ?
H40B C40 H40C 109.5 . . ?
C10 C15 H15A 109.5 . . ?
C10 C15 H15B 109.5 . . ?
C10 C15 H15C 109.5 . . ?
H15A C15 H15B 109.5 . . ?
H15A C15 H15C 109.5 . . ?
H15B C15 H15C 109.5 . . ?
C47 C52 H52A 109.5 . . ?
C47 C52 H52B 109.5 . . ?
C47 C52 H52C 109.5 . . ?
H52A C52 H52B 109.5 . . ?
H52A C52 H52C 109.5 . . ?
H52B C52 H52C 109.5 . . ?
C19 C24 H24A 109.5 . . ?
C19 C24 H24B 109.5 . . ?
C19 C24 H24C 109.5 . . ?
H24A C24 H24B 109.5 . . ?
H24A C24 H24C 109.5 . . ?
H24B C24 H24C 109.5 . . ?
C26 O1 B1 111.73(12) . . ?
H32A C32 H32B 109.5 . . ?
H32A C32 H32C 109.5 . . ?
H32B C32 H32C 109.5 . . ?
C26 C32 H32A 109.5 . . ?
C26 C32 H32B 109.5 . . ?
C26 C32 H32C 109.5 . . ?
H29A C29 H29B 109.5 . . ?
H29A C29 H29C 109.5 . . ?
H29B C29 H29C 109.5 . . ?
C26 C29 H29A 109.5 . . ?
C26 C29 H29B 109.5 . . ?
C26 C29 H29C 109.5 . . ?
O2 B1 N2 112.98(12) . . ?
O2 B1 N1 110.50(12) . . ?
O2 B1 O1 106.37(12) . . ?
N1 B1 N2 103.90(11) . . ?
O1 B1 N2 110.15(12) . . ?
O1 B1 N1 113.09(12) . . ?
O1 C26 C27 104.15(12) . . ?
O1 C26 C32 107.99(14) . . ?
O1 C26 C29 108.05(14) . . ?
C32 C26 C27 113.91(14) . . ?
C32 C26 C29 108.24(15) . . ?
C29 C26 C27 114.14(15) . . ?
C34 C39 C38 118.37(14) . . ?
C34 C39 C41 121.49(13) . . ?
C38 C39 C41 120.12(14) . . ?
N3 C2 N2 124.56(13) . . ?
N3 C2 N5 114.74(12) . . ?
N2 C2 N5 120.69(13) . . ?

loop_
_geom_bond_atom_site_label_1
_geom_bond_atom_site_label_2
_geom_bond_distance
_geom_bond_site_symmetry_2
_geom_bond_publ_flag
O2 C27 1.4354(19) . ?
O2 B1 1.4397(19) . ?
C27 C31 1.529(2) . ?
C27 C30 1.527(2) . ?
C27 C26 1.577(3) . ?
C31 H31A 0.9800 . ?
C31 H31B 0.9800 . ?
C31 H31C 0.9800 . ?
C30 H30A 0.9800 . ?
C30 H30B 0.9800 . ?
C30 H30C 0.9800 . ?
N4 H4 0.8800 . ?
N4 C1 1.3603(19) . ?
N4 C44 1.4384(19) . ?
N3 C1 1.3335(18) . ?
N3 C2 1.3334(19) . ?
C1 N1 1.3369(17) . ?
N2 C16 1.4371(18) . ?
N2 B1 1.584(2) . ?
N2 C2 1.3365(18) . ?
C34 N5 1.4405(18) . ?
C34 C35 1.391(2) . ?
C34 C39 1.393(2) . ?
C44 C49 1.403(2) . ?
C44 C45 1.390(2) . ?
N1 C7 1.4407(18) . ?
N1 B1 1.578(2) . ?
N5 H5 0.8800 . ?
N5 C2 1.3587(18) . ?
C49 C48 1.391(2) . ?
C49 C51 1.502(3) . ?
C48 H48 0.9500 . ?
C48 C47 1.380(3) . ?
C45 C46 1.392(2) . ?
C45 C50 1.509(2) . ?
C7 C12 1.398(2) . ?
C7 C8 1.401(2) . ?
C38 H38 0.9500 . ?
C38 C37 1.388(2) . ?
C38 C39 1.400(2) . ?
C46 H46 0.9500 . ?
C46 C47 1.393(3) . ?
C12 C11 1.402(2) . ?
C12 C14 1.498(3) . ?
C16 C21 1.401(2) . ?
C16 C17 1.407(2) . ?
C11 H11 0.9500 . ?
C11 C10 1.381(3) . ?
C36 H36 0.9500 . ?
C36 C37 1.389(2) . ?
C36 C35 1.389(2) . ?
C9 H9 0.9500 . ?
C9 C10 1.380(3) . ?
C9 C8 1.391(2) . ?
C19 C20 1.388(2) . ?
C19 C18 1.392(2) . ?
C19 C24 1.506(2) . ?
C37 C42 1.507(2) . ?
C23 H23A 0.9800 . ?
C23 H23B 0.9800 . ?
C23 H23C 0.9800 . ?
C23 C21 1.506(2) . ?
C47 C52 1.513(2) . ?
C20 H20 0.9500 . ?
C20 C21 1.394(2) . ?
C10 C15 1.514(3) . ?
C41 H41A 0.9800 . ?
C41 H41B 0.9800 . ?
C41 H41C 0.9800 . ?
C41 C39 1.504(2) . ?
C8 C13 1.500(3) . ?
C35 C40 1.501(2) . ?
C14 H14A 0.9800 . ?
C14 H14B 0.9800 . ?
C14 H14C 0.9800 . ?
C50 H50A 0.9800 . ?
C50 H50B 0.9800 . ?
C50 H50C 0.9800 . ?
C51 H51A 0.9800 . ?
C51 H51B 0.9800 . ?
C51 H51C 0.9800 . ?
C13 H13A 0.9800 . ?
C13 H13B 0.9800 . ?
C13 H13C 0.9800 . ?
C42 H42A 0.9800 . ?
C42 H42B 0.9800 . ?
C42 H42C 0.9800 . ?
C17 C22 1.505(2) . ?
C17 C18 1.389(2) . ?
C22 H22A 0.9800 . ?
C22 H22B 0.9800 . ?
C22 H22C 0.9800 . ?
C18 H18 0.9500 . ?
C40 H40A 0.9800 . ?
C40 H40B 0.9800 . ?
C40 H40C 0.9800 . ?
C15 H15A 0.9800 . ?
C15 H15B 0.9800 . ?
C15 H15C 0.9800 . ?
C52 H52A 0.9800 . ?
C52 H52B 0.9800 . ?
C52 H52C 0.9800 . ?
C24 H24A 0.9800 . ?
C24 H24B 0.9800 . ?
C24 H24C 0.9800 . ?
O1 B1 1.442(2) . ?
O1 C26 1.4373(19) . ?
C32 H32A 0.9800 . ?
C32 H32B 0.9800 . ?
C32 H32C 0.9800 . ?
C32 C26 1.520(2) . ?
C29 H29A 0.9800 . ?
C29 H29B 0.9800 . ?
C29 H29C 0.9800 . ?
C29 C26 1.528(2) . ?

loop_
_geom_torsion_atom_site_label_1
_geom_torsion_atom_site_label_2
_geom_torsion_atom_site_label_3
_geom_torsion_atom_site_label_4
_geom_torsion
_geom_torsion_site_symmetry_1
_geom_torsion_site_symmetry_2
_geom_torsion_site_symmetry_3
_geom_torsion_site_symmetry_4
_geom_torsion_publ_flag
O2 C27 C26 O1 12.75(15) . . . . ?
O2 C27 C26 C32 130.15(14) . . . . ?
O2 C27 C26 C29 -104.83(15) . . . . ?
C27 O2 B1 N2 -116.08(13) . . . . ?
C27 O2 B1 N1 128.00(13) . . . . ?
C27 O2 B1 O1 4.89(16) . . . . ?
C31 C27 C26 O1 130.29(14) . . . . ?
C31 C27 C26 C32 -112.32(16) . . . . ?
C31 C27 C26 C29 12.7(2) . . . . ?
C30 C27 C26 O1 -104.76(14) . . . . ?
C30 C27 C26 C32 12.6(2) . . . . ?
C30 C27 C26 C29 137.65(15) . . . . ?
N4 C1 N1 C7 8.5(2) . . . . ?
N4 C1 N1 B1 179.58(13) . . . . ?
N4 C44 C49 C48 179.34(13) . . . . ?
N4 C44 C49 C51 -3.7(2) . . . . ?
N4 C44 C45 C46 -179.52(14) . . . . ?
N4 C44 C45 C50 2.0(2) . . . . ?
N3 C1 N1 C7 -170.84(13) . . . . ?
N3 C1 N1 B1 0.3(2) . . . . ?
C1 N4 C44 C49 86.03(18) . . . . ?
C1 N4 C44 C45 -92.15(17) . . . . ?
C1 N3 C2 N2 -1.6(2) . . . . ?
C1 N3 C2 N5 179.26(13) . . . . ?
C1 N1 C7 C12 -103.11(16) . . . . ?
C1 N1 C7 C8 80.61(17) . . . . ?
C1 N1 B1 O2 131.14(13) . . . . ?
C1 N1 B1 N2 9.68(17) . . . . ?
C1 N1 B1 O1 -109.75(15) . . . . ?
N2 C16 C21 C23 4.2(2) . . . . ?
N2 C16 C21 C20 -177.37(12) . . . . ?
N2 C16 C17 C22 -2.0(2) . . . . ?
N2 C16 C17 C18 177.94(13) . . . . ?
C34 N5 C2 N3 -1.1(2) . . . . ?
C34 N5 C2 N2 179.75(13) . . . . ?
C44 N4 C1 N3 -13.51(19) . . . . ?
C44 N4 C1 N1 167.10(13) . . . . ?
C44 C49 C48 C47 1.1(2) . . . . ?
C44 C45 C46 C47 -0.7(3) . . . . ?
N1 C7 C12 C11 -172.56(13) . . . . ?
N1 C7 C12 C14 7.8(2) . . . . ?
N1 C7 C8 C9 174.02(14) . . . . ?
N1 C7 C8 C13 -3.9(2) . . . . ?
N5 C34 C35 C36 -179.90(14) . . . . ?
N5 C34 C35 C40 -2.3(2) . . . . ?
N5 C34 C39 C38 -179.21(13) . . . . ?
N5 C34 C39 C41 2.6(2) . . . . ?
C49 C44 C45 C46 2.3(2) . . . . ?
C49 C44 C45 C50 -176.15(15) . . . . ?
C49 C48 C47 C46 0.4(3) . . . . ?
C49 C48 C47 C52 179.82(17) . . . . ?
C45 C44 C49 C48 -2.5(2) . . . . ?
C45 C44 C49 C51 174.47(15) . . . . ?
C45 C46 C47 C48 -0.6(3) . . . . ?
C45 C46 C47 C52 179.98(18) . . . . ?
C7 N1 B1 O2 -57.56(16) . . . . ?
C7 N1 B1 N2 -179.03(11) . . . . ?
C7 N1 B1 O1 61.55(16) . . . . ?
C7 C12 C11 C10 -1.7(2) . . . . ?
C12 C7 C8 C9 -2.3(2) . . . . ?
C12 C7 C8 C13 179.79(15) . . . . ?
C12 C11 C10 C9 -1.5(3) . . . . ?
C12 C11 C10 C15 178.57(17) . . . . ?
C16 N2 B1 O2 51.42(17) . . . . ?
C16 N2 B1 N1 171.20(11) . . . . ?
C16 N2 B1 O1 -67.39(16) . . . . ?
C16 N2 C2 N3 -173.48(13) . . . . ?
C16 N2 C2 N5 5.6(2) . . . . ?
C16 C17 C18 C19 0.2(2) . . . . ?
C19 C20 C21 C16 -1.3(2) . . . . ?
C19 C20 C21 C23 177.18(14) . . . . ?
C37 C38 C39 C34 -1.0(2) . . . . ?
C37 C38 C39 C41 177.24(15) . . . . ?
C37 C36 C35 C34 -0.8(2) . . . . ?
C37 C36 C35 C40 -178.47(16) . . . . ?
C20 C19 C18 C17 -0.1(2) . . . . ?
C10 C9 C8 C7 -1.2(3) . . . . ?
C10 C9 C8 C13 176.80(17) . . . . ?
C8 C7 C12 C11 3.6(2) . . . . ?
C8 C7 C12 C14 -176.04(14) . . . . ?
C8 C9 C10 C11 3.0(3) . . . . ?
C8 C9 C10 C15 -177.08(17) . . . . ?
C35 C34 N5 C2 83.69(18) . . . . ?
C35 C34 C39 C38 1.2(2) . . . . ?
C35 C34 C39 C41 -176.98(15) . . . . ?
C35 C36 C37 C38 1.1(2) . . . . ?
C35 C36 C37 C42 -179.40(15) . . . . ?
C14 C12 C11 C10 177.94(16) . . . . ?
C50 C45 C46 C47 177.74(17) . . . . ?
C51 C49 C48 C47 -175.90(16) . . . . ?
C21 C16 C17 C22 179.21(14) . . . . ?
C21 C16 C17 C18 -0.9(2) . . . . ?
C17 C16 C21 C23 -177.03(13) . . . . ?
C17 C16 C21 C20 1.4(2) . . . . ?
C22 C17 C18 C19 -179.90(14) . . . . ?
C18 C19 C20 C21 0.6(2) . . . . ?
C24 C19 C20 C21 -177.03(14) . . . . ?
C24 C19 C18 C17 177.59(15) . . . . ?
B1 O2 C27 C31 -132.69(15) . . . . ?
B1 O2 C27 C30 111.14(14) . . . . ?
B1 O2 C27 C26 -10.97(16) . . . . ?
B1 N2 C16 C21 86.77(16) . . . . ?
B1 N2 C16 C17 -92.03(16) . . . . ?
B1 N2 C2 N3 14.1(2) . . . . ?
B1 N2 C2 N5 -166.84(13) . . . . ?
B1 N1 C7 C12 85.25(17) . . . . ?
B1 N1 C7 C8 -91.03(16) . . . . ?
B1 O1 C26 C27 -10.50(16) . . . . ?
B1 O1 C26 C32 -131.92(14) . . . . ?
B1 O1 C26 C29 111.21(16) . . . . ?
C26 O1 B1 O2 4.18(16) . . . . ?
C26 O1 B1 N2 126.96(12) . . . . ?
C26 O1 B1 N1 -117.28(13) . . . . ?
C39 C34 N5 C2 -95.86(17) . . . . ?
C39 C34 C35 C36 -0.4(2) . . . . ?
C39 C34 C35 C40 177.28(15) . . . . ?
C39 C38 C37 C36 -0.1(2) . . . . ?
C39 C38 C37 C42 -179.65(14) . . . . ?
C2 N3 C1 N4 174.84(13) . . . . ?
C2 N3 C1 N1 -5.8(2) . . . . ?
C2 N2 C16 C21 -86.01(17) . . . . ?
C2 N2 C16 C17 95.18(16) . . . . ?
C2 N2 B1 O2 -136.12(14) . . . . ?
C2 N2 B1 N1 -16.33(17) . . . . ?
C2 N2 B1 O1 105.08(15) . . . . ?
